data_7246071
loop_
_publ_author_name
'C\'aceres-V\'asquez, Joaqu\'in'
'Jara, Danilo H.'
'Costamagna, Juan'
'Mart\'inez-G\'omez, Fabi\'an'
'Silva, Carlos P.'
'Lemus, Luis'
'Freire, Eleonora'
'Baggio, Ricardo'
'Vera, Cristian'
'Guerrero, Juan'

_publ_section_title
;
 Effect of non-covalent self-dimerization on the spectroscopic and
 electrochemical properties of mixed Cu(i) complexes
;
_journal_issue 2
_journal_name_full 'RSC Advances'
_journal_page_first 825
_journal_page_last 838
_journal_paper_doi 10.1039/D2RA05341A
_journal_volume 13
_journal_year 2023
_chemical_formula_moiety 'C30 H25 Br Cu N2 P'
_chemical_formula_sum 'C30 H25 Br Cu N2 P'
_chemical_formula_weight 587.94
_space_group_crystal_system triclinic
_space_group_IT_number 2
_space_group_name_Hall '-P 1'
_space_group_name_H-M_alt 'P -1'
_atom_sites_solution_hydrogens geom
_audit_creation_method SHELXL-2014/6
_audit_update_record
;
2017-06-28 deposited with the CCDC.	2022-12-15 downloaded from the CCDC.
;
_cell_angle_alpha 77.816(2)
_cell_angle_beta 84.816(2)
_cell_angle_gamma 65.413(3)
_cell_formula_units_Z 2
_cell_length_a 8.8211(3)
_cell_length_b 10.3594(3)
_cell_length_c 16.2494(4)
_cell_measurement_reflns_used 4550
_cell_measurement_temperature 294(2)
_cell_measurement_theta_max 26.548
_cell_measurement_theta_min 3.882
_cell_volume 1319.84(8)
_computing_structure_refinement 'SHELXL-2014/6 (Sheldrick, 2014)'
_diffrn_ambient_temperature 294(2)
_diffrn_detector 'CCD plate'
_diffrn_detector_area_resol_mean 16.0604
_diffrn_detector_type Eos
_diffrn_measured_fraction_theta_full 0.997
_diffrn_measured_fraction_theta_max 0.997
_diffrn_measurement_device 'four-circle diffractometer'
_diffrn_measurement_device_type 'Xcalibur, Eos, Gemini'
_diffrn_measurement_method '\w scans'
_diffrn_radiation_monochromator graphite
_diffrn_radiation_probe x-ray
_diffrn_radiation_type 'Mo K\a'
_diffrn_radiation_wavelength 0.71073
_diffrn_reflns_av_R_equivalents 0.0280
_diffrn_reflns_av_unetI/netI 0.0384
_diffrn_reflns_Laue_measured_fraction_full 0.997
_diffrn_reflns_Laue_measured_fraction_max 0.997
_diffrn_reflns_limit_h_max 10
_diffrn_reflns_limit_h_min -10
_diffrn_reflns_limit_k_max 12
_diffrn_reflns_limit_k_min -12
_diffrn_reflns_limit_l_max 20
_diffrn_reflns_limit_l_min -20
_diffrn_reflns_number 19767
_diffrn_reflns_point_group_measured_fraction_full 0.997
_diffrn_reflns_point_group_measured_fraction_max 0.997
_diffrn_reflns_theta_full 26.000
_diffrn_reflns_theta_max 26.000
_diffrn_reflns_theta_min 3.849
_diffrn_source 'fine-focus sealed X-ray tube'
_diffrn_source_type 'Enhance (Mo) X-ray Source'
_exptl_absorpt_coefficient_mu 2.423
_exptl_absorpt_correction_type multi-scan
_exptl_absorpt_process_details 'CrysAlisPro (Oxford Diffraction, 2009)'
_exptl_crystal_colour red
_exptl_crystal_density_diffrn 1.479
_exptl_crystal_description fragment
_exptl_crystal_F_000 596
_exptl_crystal_size_max 0.20
_exptl_crystal_size_mid 0.18
_exptl_crystal_size_min 0.16
_exptl_transmission_factor_max 0.71
_exptl_transmission_factor_min 0.60
_refine_diff_density_max 0.730
_refine_diff_density_min -0.440
_refine_diff_density_rms 0.049
_refine_ls_extinction_method none
_refine_ls_goodness_of_fit_ref 1.028
_refine_ls_hydrogen_treatment constr
_refine_ls_matrix_type full
_refine_ls_number_parameters 316
_refine_ls_number_reflns 5160
_refine_ls_number_restraints 294
_refine_ls_restrained_S_all 1.084
_refine_ls_R_factor_all 0.0528
_refine_ls_R_factor_gt 0.0325
_refine_ls_shift/su_max 0.001
_refine_ls_shift/su_mean 0.000
_refine_ls_structure_factor_coef Fsqd
_refine_ls_weighting_details 'w=1/[\s^2^(Fo^2^)+(0.0401P)^2^] where P=(Fo^2^+2Fc^2^)/3'
_refine_ls_weighting_scheme calc
_refine_ls_wR_factor_gt 0.0758
_refine_ls_wR_factor_ref 0.0784
_reflns_Friedel_coverage 0.000
_reflns_number_gt 3527
_reflns_number_total 5160
_reflns_threshold_expression 'I > 2\s(I)'
_cod_data_source_file d2ra05341a2.cif
_cod_data_source_block 3
_cod_original_cell_volume 1319.84(7)
_cod_database_code 7246071
_shelx_space_group_comment
;
The symmetry employed for this shelxl refinement is uniquely defined
by the following loop, which should always be used as a source of
symmetry information in preference to the above space-group names.
They are only intended as comments.
;
_shelxl_version_number 2014/6

loop_
_space_group_symop_operation_xyz
'x, y, z'
'-x, -y, -z'

loop_
_atom_site_label
_atom_site_type_symbol
_atom_site_fract_x
_atom_site_fract_y
_atom_site_fract_z
_atom_site_U_iso_or_equiv
_atom_site_adp_type
_atom_site_occupancy
_atom_site_site_symmetry_order
_atom_site_calc_flag
_atom_site_refinement_flags_posn
_atom_site_refinement_flags_adp
_atom_site_refinement_flags_occupancy
_atom_site_disorder_assembly
_atom_site_disorder_group
Cu1 Cu 0.21553(4) 0.48807(3) 0.32430(2) 0.04776(11) Uani 1 1 d . U . . .
Br1 Br 0.08397(4) 0.32098(3) 0.32941(2) 0.06436(12) Uani 1 1 d . U . . .
P1 P 0.08235(8) 0.71008(7) 0.25502(4) 0.03972(16) Uani 1 1 d . U . . .
N1 N 0.3126(3) 0.4344(2) 0.44771(12) 0.0451(5) Uani 1 1 d . U . . .
N2 N 0.4732(2) 0.3750(2) 0.30199(13) 0.0438(5) Uani 1 1 d . U . . .
C11 C -0.0185(3) 0.7334(3) 0.15610(14) 0.0398(5) Uani 1 1 d . U . . .
C21 C -0.0673(3) 0.8621(3) 0.09712(16) 0.0535(7) Uani 1 1 d . U . . .
H21 H -0.0499 0.9396 0.1078 0.064 Uiso 1 1 calc R U . . .
C31 C -0.1415(3) 0.8748(3) 0.02283(16) 0.0608(7) Uani 1 1 d . U . . .
H31 H -0.1753 0.9615 -0.0159 0.073 Uiso 1 1 calc R U . . .
C41 C -0.1655(3) 0.7621(3) 0.00588(17) 0.0571(7) Uani 1 1 d . U . . .
H41 H -0.2139 0.7710 -0.0447 0.069 Uiso 1 1 calc R U . . .
C51 C -0.1187(3) 0.6356(3) 0.06305(16) 0.0568(7) Uani 1 1 d . U . . .
H51 H -0.1368 0.5588 0.0516 0.068 Uiso 1 1 calc R U . . .
C61 C -0.0442(3) 0.6205(3) 0.13839(16) 0.0489(6) Uani 1 1 d . U . . .
H61 H -0.0116 0.5335 0.1769 0.059 Uiso 1 1 calc R U . . .
C12 C 0.2101(3) 0.8129(3) 0.22088(14) 0.0407(5) Uani 1 1 d . U . . .
C22 C 0.1740(3) 0.9481(3) 0.23780(17) 0.0526(6) Uani 1 1 d . U . . .
H22 H 0.0794 0.9920 0.2690 0.063 Uiso 1 1 calc R U . . .
C32 C 0.2773(4) 1.0186(3) 0.20868(19) 0.0635(7) Uani 1 1 d . U . . .
H32 H 0.2515 1.1096 0.2202 0.076 Uiso 1 1 calc R U . . .
C42 C 0.4162(4) 0.9552(3) 0.16325(19) 0.0637(7) Uani 1 1 d . U . . .
H42 H 0.4849 1.0031 0.1435 0.076 Uiso 1 1 calc R U . . .
C52 C 0.4549(3) 0.8207(3) 0.14658(18) 0.0636(7) Uani 1 1 d . U . . .
H52 H 0.5505 0.7771 0.1159 0.076 Uiso 1 1 calc R U . . .
C62 C 0.3530(3) 0.7500(3) 0.17499(16) 0.0532(7) Uani 1 1 d . U . . .
H62 H 0.3803 0.6588 0.1633 0.064 Uiso 1 1 calc R U . . .
C13 C -0.0833(3) 0.8228(3) 0.31745(15) 0.0441(6) Uani 1 1 d . U . . .
C23 C -0.0462(4) 0.8132(3) 0.39973(17) 0.0716(8) Uani 1 1 d . U . . .
H23 H 0.0604 0.7541 0.4205 0.086 Uiso 1 1 calc R U . . .
C33 C -0.1685(5) 0.8920(4) 0.4516(2) 0.0905(10) Uani 1 1 d . U . . .
H33 H -0.1436 0.8868 0.5069 0.109 Uiso 1 1 calc R U . . .
C43 C -0.3251(5) 0.9769(4) 0.4210(2) 0.0816(9) Uani 1 1 d . U . . .
H43 H -0.4068 1.0281 0.4562 0.098 Uiso 1 1 calc R U . . .
C53 C -0.3639(4) 0.9880(4) 0.3406(2) 0.0787(9) Uani 1 1 d . U . . .
H53 H -0.4710 1.0471 0.3205 0.094 Uiso 1 1 calc R U . . .
C63 C -0.2419(3) 0.9103(3) 0.28817(19) 0.0567(7) Uani 1 1 d . U . . .
H63 H -0.2679 0.9177 0.2327 0.068 Uiso 1 1 calc R U . . .
C14 C 0.2355(4) 0.4560(3) 0.52103(16) 0.0531(7) Uani 1 1 d . U . . .
H14 H 0.1215 0.5128 0.5204 0.064 Uiso 1 1 calc R U . . .
C24 C 0.3151(4) 0.3989(3) 0.59778(17) 0.0612(7) Uani 1 1 d . U . . .
H24 H 0.2558 0.4170 0.6474 0.073 Uiso 1 1 calc R U . . .
C34 C 0.4810(4) 0.3162(3) 0.59971(18) 0.0657(8) Uani 1 1 d . U . . .
H34 H 0.5375 0.2755 0.6507 0.079 Uiso 1 1 calc R U . . .
C44 C 0.5646(4) 0.2933(3) 0.52458(17) 0.0591(7) Uani 1 1 d . U . . .
H44 H 0.6789 0.2380 0.5242 0.071 Uiso 1 1 calc R U . . .
C54 C 0.4764(3) 0.3537(3) 0.44988(16) 0.0445(6) Uani 1 1 d . U . . .
C64 C 0.5583(3) 0.3295(3) 0.36906(16) 0.0489(6) Uani 1 1 d . U . . .
H64 H 0.6736 0.2803 0.3666 0.059 Uiso 1 1 calc R U . . .
C15 C 0.5550(3) 0.3472(3) 0.22370(16) 0.0439(6) Uani 1 1 d . U . . .
C25 C 0.7180(3) 0.3243(3) 0.20718(19) 0.0619(7) Uani 1 1 d . U . . .
H25 H 0.7826 0.3272 0.2484 0.074 Uiso 1 1 calc R U . . .
C35 C 0.7869(4) 0.2971(4) 0.1300(2) 0.0757(9) Uani 1 1 d . U . . .
H35 H 0.8981 0.2807 0.1195 0.091 Uiso 1 1 calc R U . . .
C45 C 0.6928(4) 0.2938(4) 0.0685(2) 0.0754(9) Uani 1 1 d . U . . .
H45 H 0.7405 0.2741 0.0167 0.090 Uiso 1 1 calc R U . . .
C55 C 0.5287(4) 0.3196(4) 0.0833(2) 0.0754(9) Uani 1 1 d . U . . .
H55 H 0.4644 0.3190 0.0412 0.090 Uiso 1 1 calc R U . . .
C65 C 0.4580(4) 0.3466(3) 0.16090(18) 0.0600(7) Uani 1 1 d . U . . .
H65 H 0.3463 0.3643 0.1710 0.072 Uiso 1 1 calc R U . . .

loop_
_atom_site_aniso_label
_atom_site_aniso_U_11
_atom_site_aniso_U_22
_atom_site_aniso_U_33
_atom_site_aniso_U_23
_atom_site_aniso_U_13
_atom_site_aniso_U_12
Cu1 0.0454(2) 0.0438(2) 0.0456(2) -0.00179(15) -0.00891(14) -0.01133(15)
Br1 0.0835(2) 0.0649(2) 0.0554(2) -0.00718(15) -0.00518(15) -0.04171(18)
P1 0.0376(4) 0.0400(4) 0.0358(3) -0.0040(3) -0.0046(3) -0.0108(3)
N1 0.0513(11) 0.0420(12) 0.0419(10) -0.0031(9) -0.0076(8) -0.0197(9)
N2 0.0424(11) 0.0370(11) 0.0473(10) -0.0057(9) -0.0032(8) -0.0123(9)
C11 0.0319(12) 0.0486(12) 0.0334(11) -0.0067(9) 0.0013(9) -0.0117(10)
C21 0.0533(16) 0.0575(15) 0.0479(13) 0.0044(11) -0.0116(11) -0.0254(13)
C31 0.0596(18) 0.0795(18) 0.0429(13) 0.0085(12) -0.0128(12) -0.0349(15)
C41 0.0470(16) 0.0863(16) 0.0409(14) -0.0061(11) -0.0027(12) -0.0322(13)
C51 0.0558(17) 0.0727(16) 0.0461(13) -0.0162(11) -0.0025(11) -0.0277(14)
C61 0.0480(15) 0.0519(14) 0.0429(13) -0.0093(11) -0.0042(11) -0.0156(12)
C12 0.0370(12) 0.0451(12) 0.0346(12) -0.0028(10) -0.0070(9) -0.0123(10)
C22 0.0517(15) 0.0528(14) 0.0528(16) -0.0131(12) 0.0012(12) -0.0196(12)
C32 0.0663(16) 0.0635(18) 0.0668(18) -0.0071(14) -0.0062(13) -0.0338(14)
C42 0.0537(16) 0.0753(17) 0.0621(18) 0.0019(14) -0.0106(12) -0.0314(14)
C52 0.0461(16) 0.0749(17) 0.0625(18) -0.0031(14) 0.0020(13) -0.0228(14)
C62 0.0436(13) 0.0558(16) 0.0532(15) -0.0127(13) 0.0045(11) -0.0135(11)
C13 0.0489(12) 0.0397(13) 0.0410(11) -0.0047(10) 0.0097(9) -0.0189(10)
C23 0.093(2) 0.0640(19) 0.0432(13) -0.0092(12) -0.0012(12) -0.0177(16)
C33 0.127(2) 0.073(2) 0.0626(19) -0.0226(16) 0.0327(16) -0.0352(17)
C43 0.104(2) 0.059(2) 0.0867(19) -0.0263(16) 0.0476(16) -0.0418(16)
C53 0.0712(18) 0.065(2) 0.1026(19) -0.0341(17) 0.0370(16) -0.0289(15)
C63 0.0462(13) 0.0552(16) 0.0668(16) -0.0184(13) 0.0064(11) -0.0168(11)
C14 0.0626(16) 0.0598(17) 0.0447(11) -0.0086(11) -0.0001(10) -0.0333(14)
C24 0.0831(16) 0.0665(18) 0.0436(13) -0.0049(12) -0.0062(12) -0.0414(14)
C34 0.0847(16) 0.0681(19) 0.0489(14) -0.0022(13) -0.0198(12) -0.0360(14)
C44 0.0649(17) 0.0558(17) 0.0544(12) -0.0026(12) -0.0225(11) -0.0217(14)
C54 0.0508(12) 0.0376(13) 0.0476(11) -0.0047(10) -0.0109(9) -0.0198(10)
C64 0.0480(14) 0.0395(15) 0.0536(12) -0.0062(10) -0.0091(10) -0.0119(11)
C15 0.0447(12) 0.0334(13) 0.0477(11) -0.0062(10) 0.0013(9) -0.0114(10)
C25 0.0471(14) 0.0672(19) 0.0670(16) -0.0099(14) 0.0031(11) -0.0211(13)
C35 0.0626(19) 0.084(2) 0.0729(16) -0.0147(15) 0.0178(13) -0.0260(17)
C45 0.0794(17) 0.075(2) 0.0669(18) -0.0158(17) 0.0170(14) -0.0297(16)
C55 0.0801(17) 0.095(2) 0.0559(15) -0.0255(16) 0.0090(13) -0.0366(17)
C65 0.0514(16) 0.074(2) 0.0550(13) -0.0181(13) 0.0025(11) -0.0243(14)

loop_
_atom_type_symbol
_atom_type_description
_atom_type_scat_dispersion_real
_atom_type_scat_dispersion_imag
_atom_type_scat_source
C C 0.0033 0.0016 'International Tables Vol C Tables 4.2.6.8 and 6.1.1.4'
H H 0.0000 0.0000 'International Tables Vol C Tables 4.2.6.8 and 6.1.1.4'
N N 0.0061 0.0033 'International Tables Vol C Tables 4.2.6.8 and 6.1.1.4'
P P 0.1023 0.0942 'International Tables Vol C Tables 4.2.6.8 and 6.1.1.4'
Cu Cu 0.3201 1.2651 'International Tables Vol C Tables 4.2.6.8 and 6.1.1.4'
Br Br -0.2901 2.4595 'International Tables Vol C Tables 4.2.6.8 and 6.1.1.4'

loop_
_geom_angle_atom_site_label_1
_geom_angle_atom_site_label_2
_geom_angle_atom_site_label_3
_geom_angle
_geom_angle_site_symmetry_1
_geom_angle_site_symmetry_3
_geom_angle_publ_flag
N2 Cu1 N1 79.00(8) . . ?
N2 Cu1 P1 119.58(6) . . ?
N1 Cu1 P1 124.52(6) . . ?
N2 Cu1 Br1 107.42(5) . . ?
N1 Cu1 Br1 102.93(5) . . ?
P1 Cu1 Br1 116.78(2) . . ?
C13 P1 C12 103.80(11) . . ?
C13 P1 C11 104.57(11) . . ?
C12 P1 C11 101.07(11) . . ?
C13 P1 Cu1 112.64(8) . . ?
C12 P1 Cu1 115.47(8) . . ?
C11 P1 Cu1 117.61(8) . . ?
C14 N1 C54 117.2(2) . . ?
C14 N1 Cu1 130.72(18) . . ?
C54 N1 Cu1 111.70(16) . . ?
C64 N2 C15 119.6(2) . . ?
C64 N2 Cu1 112.28(18) . . ?
C15 N2 Cu1 128.14(16) . . ?
C61 C11 C21 118.7(2) . . ?
C61 C11 P1 119.37(19) . . ?
C21 C11 P1 121.9(2) . . ?
C31 C21 C11 120.1(3) . . ?
C31 C21 H21 119.9 . . ?
C11 C21 H21 119.9 . . ?
C41 C31 C21 120.6(3) . . ?
C41 C31 H31 119.7 . . ?
C21 C31 H31 119.7 . . ?
C31 C41 C51 119.9(3) . . ?
C31 C41 H41 120.0 . . ?
C51 C41 H41 120.0 . . ?
C41 C51 C61 120.4(3) . . ?
C41 C51 H51 119.8 . . ?
C61 C51 H51 119.8 . . ?
C11 C61 C51 120.2(3) . . ?
C11 C61 H61 119.9 . . ?
C51 C61 H61 119.9 . . ?
C22 C12 C62 118.1(2) . . ?
C22 C12 P1 124.58(19) . . ?
C62 C12 P1 117.3(2) . . ?
C12 C22 C32 120.6(3) . . ?
C12 C22 H22 119.7 . . ?
C32 C22 H22 119.7 . . ?
C42 C32 C22 120.2(3) . . ?
C42 C32 H32 119.9 . . ?
C22 C32 H32 119.9 . . ?
C32 C42 C52 120.0(3) . . ?
C32 C42 H42 120.0 . . ?
C52 C42 H42 120.0 . . ?
C42 C52 C62 120.2(3) . . ?
C42 C52 H52 119.9 . . ?
C62 C52 H52 119.9 . . ?
C52 C62 C12 120.8(3) . . ?
C52 C62 H62 119.6 . . ?
C12 C62 H62 119.6 . . ?
C63 C13 C23 119.0(3) . . ?
C63 C13 P1 123.9(2) . . ?
C23 C13 P1 117.0(2) . . ?
C13 C23 C33 119.9(3) . . ?
C13 C23 H23 120.1 . . ?
C33 C23 H23 120.1 . . ?
C43 C33 C23 119.7(4) . . ?
C43 C33 H33 120.1 . . ?
C23 C33 H33 120.1 . . ?
C53 C43 C33 121.3(3) . . ?
C53 C43 H43 119.3 . . ?
C33 C43 H43 119.3 . . ?
C43 C53 C63 119.3(4) . . ?
C43 C53 H53 120.4 . . ?
C63 C53 H53 120.4 . . ?
C13 C63 C53 120.7(3) . . ?
C13 C63 H63 119.6 . . ?
C53 C63 H63 119.6 . . ?
N1 C14 C24 123.7(3) . . ?
N1 C14 H14 118.1 . . ?
C24 C14 H14 118.1 . . ?
C34 C24 C14 118.9(3) . . ?
C34 C24 H24 120.6 . . ?
C14 C24 H24 120.6 . . ?
C24 C34 C44 118.7(3) . . ?
C24 C34 H34 120.6 . . ?
C44 C34 H34 120.6 . . ?
C34 C44 C54 119.2(3) . . ?
C34 C44 H44 120.4 . . ?
C54 C44 H44 120.4 . . ?
N1 C54 C44 122.3(3) . . ?
N1 C54 C64 116.4(2) . . ?
C44 C54 C64 121.3(3) . . ?
N2 C64 C54 120.3(2) . . ?
N2 C64 H64 119.8 . . ?
C54 C64 H64 119.8 . . ?
C25 C15 C65 119.4(3) . . ?
C25 C15 N2 124.3(2) . . ?
C65 C15 N2 116.2(2) . . ?
C15 C25 C35 120.3(3) . . ?
C15 C25 H25 119.8 . . ?
C35 C25 H25 119.8 . . ?
C45 C35 C25 120.4(3) . . ?
C45 C35 H35 119.8 . . ?
C25 C35 H35 119.8 . . ?
C55 C45 C35 120.0(3) . . ?
C55 C45 H45 120.0 . . ?
C35 C45 H45 120.0 . . ?
C45 C55 C65 120.1(3) . . ?
C45 C55 H55 120.0 . . ?
C65 C55 H55 120.0 . . ?
C55 C65 C15 119.7(3) . . ?
C55 C65 H65 120.2 . . ?
C15 C65 H65 120.2 . . ?

loop_
_geom_bond_atom_site_label_1
_geom_bond_atom_site_label_2
_geom_bond_distance
_geom_bond_site_symmetry_2
_geom_bond_publ_flag
Cu1 N2 2.117(2) . ?
Cu1 N1 2.1230(19) . ?
Cu1 P1 2.1988(7) . ?
Cu1 Br1 2.4379(4) . ?
P1 C13 1.827(3) . ?
P1 C12 1.830(2) . ?
P1 C11 1.830(2) . ?
N1 C14 1.331(3) . ?
N1 C54 1.334(3) . ?
N2 C64 1.269(3) . ?
N2 C15 1.428(3) . ?
C11 C61 1.370(3) . ?
C11 C21 1.392(3) . ?
C21 C31 1.381(4) . ?
C21 H21 0.9300 . ?
C31 C41 1.355(4) . ?
C31 H31 0.9300 . ?
C41 C51 1.362(4) . ?
C41 H41 0.9300 . ?
C51 C61 1.391(3) . ?
C51 H51 0.9300 . ?
C61 H61 0.9300 . ?
C12 C22 1.383(3) . ?
C12 C62 1.386(3) . ?
C22 C32 1.385(4) . ?
C22 H22 0.9300 . ?
C32 C42 1.360(4) . ?
C32 H32 0.9300 . ?
C42 C52 1.371(4) . ?
C42 H42 0.9300 . ?
C52 C62 1.373(4) . ?
C52 H52 0.9300 . ?
C62 H62 0.9300 . ?
C13 C63 1.374(4) . ?
C13 C23 1.378(4) . ?
C23 C33 1.390(4) . ?
C23 H23 0.9300 . ?
C33 C43 1.362(5) . ?
C33 H33 0.9300 . ?
C43 C53 1.349(5) . ?
C43 H43 0.9300 . ?
C53 C63 1.391(4) . ?
C53 H53 0.9300 . ?
C63 H63 0.9300 . ?
C14 C24 1.378(4) . ?
C14 H14 0.9300 . ?
C24 C34 1.353(4) . ?
C24 H24 0.9300 . ?
C34 C44 1.380(4) . ?
C34 H34 0.9300 . ?
C44 C54 1.384(3) . ?
C44 H44 0.9300 . ?
C54 C64 1.458(4) . ?
C64 H64 0.9300 . ?
C15 C25 1.367(4) . ?
C15 C65 1.392(4) . ?
C25 C35 1.375(4) . ?
C25 H25 0.9300 . ?
C35 C45 1.370(4) . ?
C35 H35 0.9300 . ?
C45 C55 1.366(4) . ?
C45 H45 0.9300 . ?
C55 C65 1.385(4) . ?
C55 H55 0.9300 . ?
C65 H65 0.9300 . ?
